data_4313484
loop_
_publ_author_name
'Sally Brooker'
'Janna D. Ewing'
'Tanya K. Ronson'
'Charles J. Harding'
'Jane Nelson'
'David J. Speed'

_publ_section_title
;
 Redox-Adaptable Copper Hosts. Pyridazine-Linked Cryptands Accommodate
 Copper in a Range of Redox States
;
_journal_name_full 'Inorganic Chemistry'
_journal_page_first 2764
_journal_page_last 2773
_journal_paper_doi 10.1021/ic0261124
_journal_volume 42
_journal_year 2003
_chemical_formula_sum 'C33 H54.5 B4 Cu2 F16 N15.5 O'
_chemical_formula_weight 1158.74
_chemical_name_systematic
; 
 ? 
;
_space_group_IT_number 15
_symmetry_cell_setting monoclinic
_symmetry_space_group_name_Hall '-C 2yc'
_symmetry_space_group_name_H-M 'C 1 2/c 1'
_atom_sites_solution_hydrogens geom
_atom_sites_solution_primary direct
_atom_sites_solution_secondary difmap
_audit_creation_method SHELXL-97
_cell_angle_alpha 90.00
_cell_angle_beta 97.881(9)
_cell_angle_gamma 90.00
_cell_formula_units_Z 8
_cell_length_a 22.769(11)
_cell_length_b 11.974(4)
_cell_length_c 36.121(14)
_cell_measurement_temperature 163(2)
_cell_volume 9755(7)
_computing_structure_refinement 'SHELXL-97 (Sheldrick, 1997)'
_computing_structure_solution 'SHELXS-97 (Sheldrick, 1990)'
_diffrn_ambient_temperature 163(2)
_diffrn_measured_fraction_theta_full 0.948
_diffrn_measured_fraction_theta_max 0.948
_diffrn_measurement_device_type 'Bruker SMART area detector'
_diffrn_radiation_monochromator graphite
_diffrn_radiation_source 'fine-focus sealed tube'
_diffrn_radiation_type MoK\a
_diffrn_radiation_wavelength 0.71073
_diffrn_reflns_av_R_equivalents 0.0601
_diffrn_reflns_av_sigmaI/netI 0.0746
_diffrn_reflns_limit_h_max 29
_diffrn_reflns_limit_h_min -29
_diffrn_reflns_limit_k_max 15
_diffrn_reflns_limit_k_min -9
_diffrn_reflns_limit_l_max 45
_diffrn_reflns_limit_l_min -47
_diffrn_reflns_number 63878
_diffrn_reflns_theta_full 27.89
_diffrn_reflns_theta_max 27.89
_diffrn_reflns_theta_min 1.93
_exptl_absorpt_coefficient_mu 0.981
_exptl_absorpt_correction_T_max 1.00
_exptl_absorpt_correction_T_min 0.86
_exptl_absorpt_correction_type Semi-empirical(SADABS)
_exptl_crystal_colour Blue
_exptl_crystal_density_diffrn 1.578
_exptl_crystal_density_method 'not measured'
_exptl_crystal_description Plate
_exptl_crystal_F_000 4728
_exptl_crystal_size_max 0.50
_exptl_crystal_size_mid 0.22
_exptl_crystal_size_min 0.07
_refine_diff_density_max 0.940
_refine_diff_density_min -0.647
_refine_diff_density_rms 0.093
_refine_ls_extinction_method none
_refine_ls_goodness_of_fit_ref 0.968
_refine_ls_hydrogen_treatment mixed
_refine_ls_matrix_type full
_refine_ls_number_parameters 665
_refine_ls_number_reflns 11020
_refine_ls_number_restraints 3
_refine_ls_restrained_S_all 0.968
_refine_ls_R_factor_all 0.1015
_refine_ls_R_factor_gt 0.0535
_refine_ls_shift/su_max 0.001
_refine_ls_shift/su_mean 0.000
_refine_ls_structure_factor_coef Fsqd
_refine_ls_weighting_details 'calc w=1/[\s^2^(Fo^2^)+(0.0973P)^2^+0.0000P] where P=(Fo^2^+2Fc^2^)/3'
_refine_ls_weighting_scheme calc
_refine_ls_wR_factor_gt 0.1464
_refine_ls_wR_factor_ref 0.1619
_reflns_number_gt 6597
_reflns_number_total 11020
_reflns_threshold_expression >2sigma(I)
_cod_data_source_file ic0261124rom20030109_095534_5.cif
_cod_data_source_block cula
_cod_depositor_comments
;
The following automatic conversions were performed:

'_symmetry_cell_setting' value 'Monoclinic' changed to 'monoclinic'
according to the built-in table from CIF Core dictionary named
'cif_core.dic' version 2.4.1 from 2010-06-29.

Automatic conversion script
Id: cif_fix_values 1646 2011-03-28 12:23:43Z adriana 
;
_cod_original_formula_sum 'C33 H54.50 B4 Cu2 F16 N15.50 O'
_cod_database_code 4313484

loop_
_symmetry_equiv_pos_as_xyz
'x, y, z'
'-x, y, -z+1/2'
'x+1/2, y+1/2, z'
'-x+1/2, y+1/2, -z+1/2'
'-x, -y, -z'
'x, -y, z-1/2'
'-x+1/2, -y+1/2, -z'
'x+1/2, -y+1/2, z-1/2'

loop_
_atom_site_label
_atom_site_type_symbol
_atom_site_fract_x
_atom_site_fract_y
_atom_site_fract_z
_atom_site_U_iso_or_equiv
_atom_site_adp_type
_atom_site_occupancy
_atom_site_symmetry_multiplicity
_atom_site_calc_flag
_atom_site_refinement_flags
_atom_site_disorder_assembly
_atom_site_disorder_group
Cu1 Cu 0.17479(2) 0.47305(4) 0.082231(12) 0.03000(14) Uani 1 1 d . . .
Cu2 Cu 0.31866(2) 0.12761(4) 0.167196(12) 0.02736(13) Uani 1 1 d . . .
N1 N 0.16163(13) 0.3943(3) 0.12890(8) 0.0294(7) Uani 1 1 d . . .
N2 N 0.20643(13) 0.3645(2) 0.15537(8) 0.0277(7) Uani 1 1 d . . .
C2 C 0.19344(18) 0.3082(3) 0.18476(11) 0.0338(9) Uani 1 1 d . . .
C3 C 0.1356(2) 0.2787(4) 0.18922(13) 0.0478(11) Uani 1 1 d . . .
H3 H 0.1278 0.2366 0.2103 0.057 Uiso 1 1 calc R . .
C4 C 0.0910(2) 0.3113(4) 0.16302(14) 0.0535(13) Uani 1 1 d . . .
H4 H 0.0509 0.2947 0.1656 0.064 Uiso 1 1 calc R . .
C5 C 0.10505(18) 0.3697(3) 0.13226(12) 0.0373(9) Uani 1 1 d . . .
C6 C 0.06003(19) 0.4069(4) 0.10043(13) 0.0479(11) Uani 1 1 d . . .
H6A H 0.0445 0.3409 0.0857 0.057 Uiso 1 1 calc R . .
H6B H 0.0264 0.4432 0.1104 0.057 Uiso 1 1 calc R . .
N3 N 0.08632(14) 0.4862(3) 0.07585(9) 0.0372(8) Uani 1 1 d . . .
H3N H 0.0770 0.5581 0.0828 0.045 Uiso 1 1 calc R . .
C7 C 0.06494(19) 0.4732(4) 0.03550(12) 0.0512(12) Uani 1 1 d . . .
H7A H 0.0232 0.4980 0.0300 0.061 Uiso 1 1 calc R . .
H7B H 0.0671 0.3938 0.0281 0.061 Uiso 1 1 calc R . .
C8 C 0.1036(2) 0.5433(4) 0.01414(12) 0.0491(12) Uani 1 1 d . . .
H8A H 0.0944 0.6233 0.0173 0.059 Uiso 1 1 calc R . .
H8B H 0.0950 0.5253 -0.0128 0.059 Uiso 1 1 calc R . .
N4 N 0.16901(15) 0.5232(3) 0.02752(9) 0.0392(8) Uani 1 1 d . . .
N5 N 0.39729(14) 0.1194(3) 0.20240(9) 0.0340(8) Uani 1 1 d . . .
C9 C 0.40673(19) 0.2289(3) 0.22101(12) 0.0408(10) Uani 1 1 d . . .
H9A H 0.4208 0.2834 0.2036 0.049 Uiso 1 1 calc R . .
H9B H 0.4375 0.2220 0.2431 0.049 Uiso 1 1 calc R . .
C10 C 0.3498(2) 0.2698(3) 0.23312(11) 0.0405(10) Uani 1 1 d . . .
H10A H 0.3377 0.2189 0.2523 0.049 Uiso 1 1 calc R . .
H10B H 0.3559 0.3450 0.2444 0.049 Uiso 1 1 calc R . .
N6 N 0.30203(14) 0.2747(3) 0.20041(8) 0.0310(7) Uani 1 1 d . . .
H6N H 0.3071 0.3387 0.1866 0.037 Uiso 1 1 calc R . .
C11 C 0.24497(18) 0.2807(3) 0.21443(11) 0.0368(9) Uani 1 1 d . . .
H11A H 0.2474 0.3383 0.2343 0.044 Uiso 1 1 calc R . .
H11B H 0.2372 0.2081 0.2259 0.044 Uiso 1 1 calc R . .
N21 N 0.26394(13) 0.4606(2) 0.09193(8) 0.0270(7) Uani 1 1 d . . .
N22 N 0.28676(14) 0.3591(2) 0.08662(8) 0.0274(7) Uani 1 1 d . . .
C22 C 0.34374(16) 0.3393(3) 0.09821(10) 0.0264(8) Uani 1 1 d . . .
C23 C 0.38212(17) 0.4244(3) 0.11400(11) 0.0321(9) Uani 1 1 d . . .
H23 H 0.4232 0.4106 0.1213 0.039 Uiso 1 1 calc R . .
C24 C 0.35829(17) 0.5269(3) 0.11840(11) 0.0334(9) Uani 1 1 d . . .
H24 H 0.3825 0.5869 0.1287 0.040 Uiso 1 1 calc R . .
C25 C 0.29734(17) 0.5425(3) 0.10749(10) 0.0288(8) Uani 1 1 d . . .
C26 C 0.26633(17) 0.6498(3) 0.11338(12) 0.0359(9) Uani 1 1 d . . .
H26A H 0.2671 0.6619 0.1406 0.043 Uiso 1 1 calc R . .
H26B H 0.2883 0.7119 0.1035 0.043 Uiso 1 1 calc R . .
N23 N 0.20451(14) 0.6529(3) 0.09529(9) 0.0345(8) Uani 1 1 d . . .
H23N H 0.1807 0.6852 0.1113 0.041 Uiso 1 1 calc R . .
C27 C 0.1938(2) 0.7074(4) 0.05858(12) 0.0460(11) Uani 1 1 d . . .
H27A H 0.2206 0.7724 0.0584 0.055 Uiso 1 1 calc R . .
H27B H 0.1525 0.7354 0.0543 0.055 Uiso 1 1 calc R . .
C28 C 0.2038(2) 0.6276(4) 0.02668(12) 0.0463(11) Uani 1 1 d . . .
H28A H 0.1924 0.6655 0.0024 0.056 Uiso 1 1 calc R . .
H28B H 0.2465 0.6088 0.0288 0.056 Uiso 1 1 calc R . .
C29 C 0.44498(18) 0.0934(4) 0.17879(12) 0.0414(10) Uani 1 1 d . . .
H29A H 0.4844 0.1094 0.1930 0.050 Uiso 1 1 calc R . .
H29B H 0.4435 0.0133 0.1720 0.050 Uiso 1 1 calc R . .
C30 C 0.43572(17) 0.1637(4) 0.14413(11) 0.0382(10) Uani 1 1 d . . .
H30A H 0.4440 0.2429 0.1507 0.046 Uiso 1 1 calc R . .
H30B H 0.4634 0.1397 0.1268 0.046 Uiso 1 1 calc R . .
N26 N 0.37386(13) 0.1517(2) 0.12578(8) 0.0280(7) Uani 1 1 d . . .
H26N H 0.3745 0.0805 0.1156 0.034 Uiso 1 1 calc R . .
C31 C 0.36143(16) 0.2219(3) 0.09148(10) 0.0280(8) Uani 1 1 d . . .
H31A H 0.3973 0.2233 0.0788 0.034 Uiso 1 1 calc R . .
H31B H 0.3294 0.1861 0.0742 0.034 Uiso 1 1 calc R . .
N41 N 0.21999(14) 0.1451(3) 0.10388(9) 0.0317(7) Uani 1 1 d . . .
N42 N 0.24280(14) 0.0860(2) 0.13467(9) 0.0294(7) Uani 1 1 d . . .
C42 C 0.21730(18) -0.0074(3) 0.14423(12) 0.0352(9) Uani 1 1 d . . .
C43 C 0.1655(2) -0.0473(4) 0.12333(15) 0.0525(12) Uani 1 1 d . . .
H43 H 0.1467 -0.1131 0.1306 0.063 Uiso 1 1 calc R . .
C44 C 0.1426(2) 0.0105(4) 0.09254(15) 0.0534(13) Uani 1 1 d . . .
H44 H 0.1081 -0.0152 0.0772 0.064 Uiso 1 1 calc R . .
C45 C 0.17113(18) 0.1093(3) 0.08371(12) 0.0406(10) Uani 1 1 d . . .
C46 C 0.1476(2) 0.1728(4) 0.04891(13) 0.0490(12) Uani 1 1 d . . .
H46A H 0.1546 0.1281 0.0269 0.059 Uiso 1 1 calc R . .
H46B H 0.1042 0.1817 0.0480 0.059 Uiso 1 1 calc R . .
N43 N 0.17412(15) 0.2828(3) 0.04628(9) 0.0369(8) Uani 1 1 d . . .
H43N H 0.2136 0.2763 0.0560 0.044 Uiso 1 1 d R . .
C47 C 0.1696(2) 0.3224(4) 0.00722(11) 0.0434(11) Uani 1 1 d . . .
H47A H 0.1274 0.3240 -0.0039 0.052 Uiso 1 1 calc R . .
H47B H 0.1906 0.2695 -0.0075 0.052 Uiso 1 1 calc R . .
C48 C 0.1957(2) 0.4366(4) 0.00485(11) 0.0451(11) Uani 1 1 d . . .
H48A H 0.1903 0.4606 -0.0216 0.054 Uiso 1 1 calc R . .
H48B H 0.2389 0.4326 0.0134 0.054 Uiso 1 1 calc R . .
C49 C 0.39301(19) 0.0282(3) 0.23054(12) 0.0425(10) Uani 1 1 d . . .
H49A H 0.4324 -0.0064 0.2377 0.051 Uiso 1 1 calc R . .
H49B H 0.3795 0.0596 0.2533 0.051 Uiso 1 1 calc R . .
C50 C 0.3498(2) -0.0579(3) 0.21358(13) 0.0433(11) Uani 1 1 d . . .
H50A H 0.3655 -0.0963 0.1927 0.052 Uiso 1 1 calc R . .
H50B H 0.3429 -0.1144 0.2325 0.052 Uiso 1 1 calc R . .
N46 N 0.29358(15) 0.0005(2) 0.19960(9) 0.0353(8) Uani 1 1 d . . .
H46N H 0.2778 0.0309 0.2198 0.042 Uiso 1 1 calc R . .
C51 C 0.2483(2) -0.0694(4) 0.17787(12) 0.0449(11) Uani 1 1 d . . .
H51A H 0.2187 -0.0928 0.1940 0.054 Uiso 1 1 calc R . .
H51B H 0.2672 -0.1376 0.1694 0.054 Uiso 1 1 calc R . .
B1 B 0.3079(3) -0.4248(5) 0.22492(17) 0.0582(16) Uani 1 1 d . . .
F11 F 0.31558(14) -0.3142(2) 0.21487(9) 0.0704(9) Uani 1 1 d . . .
F12 F 0.24331(18) -0.4485(3) 0.22725(9) 0.0892(11) Uani 1 1 d . . .
F13 F 0.34029(14) -0.4475(2) 0.25932(8) 0.0703(9) Uani 1 1 d . . .
F14 F 0.33112(14) -0.4895(2) 0.19751(7) 0.0656(8) Uani 1 1 d . . .
B2 B 0.3839(2) -0.1307(4) 0.09724(16) 0.0466(13) Uani 1 1 d . . .
F21 F 0.4223(2) -0.1939(4) 0.12134(12) 0.1225(15) Uani 1 1 d . . .
F22 F 0.34040(14) -0.0907(2) 0.11628(10) 0.0842(11) Uani 1 1 d . . .
F23 F 0.36163(15) -0.1993(3) 0.06816(9) 0.0826(10) Uani 1 1 d . . .
F24 F 0.41493(12) -0.0435(2) 0.08448(8) 0.0537(7) Uani 1 1 d . . .
B3 B 0.1048(2) 0.6756(5) 0.16548(14) 0.0452(12) Uani 1 1 d . . .
F31 F 0.0945(2) 0.5731(3) 0.17819(11) 0.1092(14) Uani 1 1 d . . .
F32 F 0.08848(15) 0.6827(3) 0.12646(9) 0.0910(11) Uani 1 1 d . . .
F33 F 0.16365(13) 0.7020(3) 0.17307(8) 0.0826(10) Uani 1 1 d . . .
F34 F 0.07195(14) 0.7490(3) 0.18472(8) 0.0834(10) Uani 1 1 d . . .
B4 B 0.5024(2) 0.2920(5) 0.05079(16) 0.0490(13) Uani 1 1 d . . .
F41 F 0.49534(16) 0.1805(2) 0.05340(10) 0.0843(10) Uani 1 1 d . . .
F42 F 0.45544(15) 0.3377(3) 0.02752(10) 0.0910(11) Uani 1 1 d . . .
F43 F 0.55610(12) 0.3204(3) 0.04043(9) 0.0785(10) Uani 1 1 d . . .
F44 F 0.50167(14) 0.3363(3) 0.08711(8) 0.0712(9) Uani 1 1 d . . .
N60 N 0.3464(2) 0.5490(4) 0.01336(15) 0.0792(15) Uani 1 1 d D . .
C60 C 0.3925(3) 0.5749(4) 0.02664(16) 0.0601(14) Uani 1 1 d D . .
C61 C 0.4509(2) 0.6069(4) 0.04380(15) 0.0635(14) Uani 1 1 d D . .
H61A H 0.4531 0.6884 0.0458 0.076 Uiso 1 1 calc R . .
H61B H 0.4803 0.5801 0.0285 0.076 Uiso 1 1 calc R . .
H61C H 0.4589 0.5739 0.0688 0.076 Uiso 1 1 calc R . .
N70 N 0.0239(9) 0.0903(15) 0.1347(6) 0.146(9) Uani 0.50 1 d PD . .
C70 C 0.0242(10) 0.0393(16) 0.1609(7) 0.158(17) Uani 0.50 1 d PD . .
C71 C 0.0240(9) -0.0104(15) 0.1956(7) 0.218(19) Uani 0.50 1 d PD . .
H71A H -0.0092 0.0190 0.2073 0.261 Uiso 0.50 1 calc PR . .
H71B H 0.0613 0.0061 0.2115 0.261 Uiso 0.50 1 calc PR . .
H71C H 0.0196 -0.0914 0.1925 0.261 Uiso 0.50 1 calc PR . .
O80 O 0.5000 -0.1934(10) 0.2500 0.194(4) Uani 1 2 d S . .
H80A H 0.4755 -0.2520 0.2313 0.233 Uiso 1 1 d . . .
O90 O 0.4420(7) -0.2978(13) 0.1980(4) 0.209(8) Uani 0.50 1 d P . .

loop_
_atom_site_aniso_label
_atom_site_aniso_U_11
_atom_site_aniso_U_22
_atom_site_aniso_U_33
_atom_site_aniso_U_23
_atom_site_aniso_U_13
_atom_site_aniso_U_12
Cu1 0.0258(3) 0.0375(3) 0.0262(3) 0.0008(2) 0.00204(19) 0.0050(2)
Cu2 0.0298(3) 0.0241(2) 0.0286(3) 0.00098(18) 0.00511(19) -0.00257(19)
N1 0.0273(17) 0.0335(18) 0.0276(17) -0.0048(13) 0.0051(14) -0.0026(13)
N2 0.0305(17) 0.0269(16) 0.0258(16) -0.0021(13) 0.0037(13) -0.0001(13)
C2 0.043(2) 0.026(2) 0.035(2) -0.0024(16) 0.0161(18) 0.0032(17)
C3 0.048(3) 0.046(3) 0.052(3) 0.018(2) 0.017(2) 0.002(2)
C4 0.041(3) 0.050(3) 0.073(3) 0.014(3) 0.021(2) -0.010(2)
C5 0.031(2) 0.037(2) 0.044(2) -0.0021(19) 0.0083(18) -0.0027(18)
C6 0.031(2) 0.053(3) 0.059(3) 0.002(2) 0.002(2) -0.003(2)
N3 0.0290(18) 0.047(2) 0.0347(19) -0.0034(16) 0.0005(14) 0.0095(16)
C7 0.030(2) 0.077(3) 0.043(3) -0.005(2) -0.009(2) 0.015(2)
C8 0.048(3) 0.064(3) 0.031(2) 0.003(2) -0.007(2) 0.019(2)
N4 0.043(2) 0.048(2) 0.0268(18) 0.0009(15) 0.0044(15) 0.0149(17)
N5 0.0359(19) 0.0341(18) 0.0302(18) 0.0080(14) -0.0013(15) -0.0005(15)
C9 0.045(3) 0.039(2) 0.034(2) 0.0022(18) -0.0071(19) -0.005(2)
C10 0.055(3) 0.035(2) 0.028(2) -0.0015(17) -0.0052(19) 0.000(2)
N6 0.042(2) 0.0263(16) 0.0237(16) -0.0021(13) 0.0015(14) 0.0006(14)
C11 0.049(3) 0.037(2) 0.026(2) 0.0054(17) 0.0124(19) 0.0049(19)
N21 0.0281(17) 0.0292(17) 0.0242(16) 0.0042(13) 0.0054(13) 0.0009(13)
N22 0.0298(17) 0.0280(16) 0.0249(16) 0.0010(13) 0.0056(13) 0.0024(13)
C22 0.026(2) 0.033(2) 0.0211(18) 0.0020(15) 0.0083(15) 0.0007(16)
C23 0.024(2) 0.037(2) 0.035(2) 0.0009(17) 0.0020(16) -0.0009(17)
C24 0.029(2) 0.032(2) 0.038(2) 0.0002(17) 0.0032(17) -0.0075(18)
C25 0.033(2) 0.027(2) 0.028(2) 0.0058(15) 0.0085(16) -0.0026(16)
C26 0.036(2) 0.031(2) 0.041(2) 0.0008(17) 0.0084(19) -0.0012(17)
N23 0.0357(19) 0.0322(18) 0.0372(19) 0.0030(14) 0.0104(15) 0.0066(14)
C27 0.053(3) 0.041(2) 0.044(3) 0.009(2) 0.007(2) 0.013(2)
C28 0.060(3) 0.048(3) 0.031(2) 0.014(2) 0.010(2) 0.013(2)
C29 0.032(2) 0.045(2) 0.047(3) 0.010(2) 0.005(2) 0.0051(19)
C30 0.026(2) 0.049(2) 0.039(2) 0.0088(19) 0.0035(18) 0.0026(18)
N26 0.0278(17) 0.0262(16) 0.0310(17) 0.0008(13) 0.0077(14) 0.0024(13)
C31 0.028(2) 0.033(2) 0.0232(19) 0.0003(15) 0.0066(15) 0.0043(16)
N41 0.0311(18) 0.0305(17) 0.0327(18) -0.0085(14) 0.0019(14) -0.0038(14)
N42 0.0320(18) 0.0249(16) 0.0327(18) -0.0047(13) 0.0092(14) -0.0032(14)
C42 0.040(2) 0.026(2) 0.042(2) -0.0049(17) 0.0129(19) -0.0049(17)
C43 0.052(3) 0.035(2) 0.070(3) -0.006(2) 0.006(3) -0.017(2)
C44 0.048(3) 0.038(2) 0.069(3) -0.014(2) -0.007(2) -0.015(2)
C45 0.038(2) 0.037(2) 0.045(3) -0.0130(19) 0.001(2) -0.0036(19)
C46 0.049(3) 0.043(2) 0.049(3) -0.013(2) -0.014(2) -0.008(2)
N43 0.0346(19) 0.041(2) 0.0319(18) -0.0087(15) -0.0046(15) 0.0025(16)
C47 0.046(3) 0.054(3) 0.028(2) -0.012(2) -0.0052(19) 0.015(2)
C48 0.048(3) 0.062(3) 0.026(2) -0.001(2) 0.0053(19) 0.018(2)
C49 0.044(3) 0.039(2) 0.043(2) 0.014(2) 0.002(2) 0.004(2)
C50 0.054(3) 0.031(2) 0.047(3) 0.0116(19) 0.014(2) 0.003(2)
N46 0.042(2) 0.0250(17) 0.039(2) 0.0013(14) 0.0072(16) -0.0023(14)
C51 0.051(3) 0.035(2) 0.050(3) 0.004(2) 0.012(2) -0.010(2)
B1 0.077(5) 0.048(3) 0.049(3) -0.013(3) 0.010(3) -0.001(3)
F11 0.094(2) 0.0423(16) 0.079(2) 0.0053(15) 0.0268(18) -0.0125(16)
F12 0.132(3) 0.073(2) 0.070(2) -0.0071(17) 0.036(2) -0.012(2)
F13 0.096(2) 0.0644(19) 0.0466(17) -0.0084(14) -0.0063(16) 0.0185(17)
F14 0.108(3) 0.0461(16) 0.0481(17) -0.0122(13) 0.0284(16) -0.0120(16)
B2 0.052(3) 0.034(3) 0.058(3) -0.008(2) 0.022(3) -0.006(2)
F21 0.135(4) 0.109(3) 0.118(3) 0.059(3) 0.001(3) 0.022(3)
F22 0.087(2) 0.0469(17) 0.136(3) -0.0345(18) 0.075(2) -0.0232(16)
F23 0.102(3) 0.076(2) 0.077(2) -0.0362(18) 0.0359(19) -0.0361(19)
F24 0.0562(17) 0.0448(15) 0.0649(18) 0.0016(13) 0.0258(14) -0.0090(13)
B3 0.047(3) 0.051(3) 0.039(3) -0.010(2) 0.010(2) -0.007(3)
F31 0.185(4) 0.059(2) 0.098(3) 0.0034(19) 0.068(3) -0.019(2)
F32 0.071(2) 0.140(3) 0.060(2) -0.030(2) 0.0015(17) 0.023(2)
F33 0.0533(19) 0.136(3) 0.0589(19) -0.016(2) 0.0078(15) -0.031(2)
F34 0.080(2) 0.117(3) 0.0542(19) -0.0374(18) 0.0119(16) 0.019(2)
B4 0.040(3) 0.052(3) 0.058(4) 0.017(3) 0.016(3) 0.005(3)
F41 0.095(3) 0.0478(18) 0.115(3) -0.0073(18) 0.032(2) 0.0034(17)
F42 0.065(2) 0.092(2) 0.106(3) 0.024(2) -0.023(2) -0.0014(18)
F43 0.0443(17) 0.119(3) 0.075(2) 0.003(2) 0.0199(15) -0.0171(18)
F44 0.072(2) 0.078(2) 0.067(2) -0.0108(16) 0.0232(16) 0.0069(17)
N60 0.062(3) 0.085(4) 0.094(4) -0.029(3) 0.024(3) -0.004(3)
C60 0.061(4) 0.053(3) 0.071(4) -0.017(3) 0.030(3) -0.003(3)
C61 0.067(4) 0.060(3) 0.065(4) -0.002(3) 0.017(3) -0.005(3)
N70 0.053(8) 0.110(15) 0.27(2) -0.142(15) -0.004(13) 0.010(10)
C70 0.042(9) 0.056(15) 0.35(5) -0.093(19) -0.05(2) 0.007(10)
C71 0.121(16) 0.053(11) 0.43(5) -0.073(18) -0.15(2) 0.011(11)
O80 0.145(9) 0.180(10) 0.257(13) 0.000 0.027(9) 0.000
O90 0.233(16) 0.230(17) 0.197(14) -0.105(13) 0.147(13) -0.128(14)

loop_
_atom_type_symbol
_atom_type_description
_atom_type_scat_dispersion_real
_atom_type_scat_dispersion_imag
_atom_type_scat_source
C C 0.0033 0.0016 'International Tables Vol C Tables 4.2.6.8 and 6.1.1.4'
H H 0.0000 0.0000 'International Tables Vol C Tables 4.2.6.8 and 6.1.1.4'
B B 0.0013 0.0007 'International Tables Vol C Tables 4.2.6.8 and 6.1.1.4'
N N 0.0061 0.0033 'International Tables Vol C Tables 4.2.6.8 and 6.1.1.4'
F F 0.0171 0.0103 'International Tables Vol C Tables 4.2.6.8 and 6.1.1.4'
O O 0.0106 0.0060 'International Tables Vol C Tables 4.2.6.8 and 6.1.1.4'
Cu Cu 0.3201 1.2651 'International Tables Vol C Tables 4.2.6.8 and 6.1.1.4'

loop_
_geom_angle_atom_site_label_1
_geom_angle_atom_site_label_2
_geom_angle_atom_site_label_3
_geom_angle
_geom_angle_site_symmetry_1
_geom_angle_site_symmetry_3
_geom_angle_publ_flag
N1 Cu1 N3 82.46(13) . . y
N1 Cu1 N21 94.75(12) . . y
N3 Cu1 N21 176.64(13) . . y
N1 Cu1 N4 163.19(14) . . y
N3 Cu1 N4 86.30(14) . . y
N21 Cu1 N4 96.83(13) . . y
N1 Cu1 N23 110.25(12) . . y
N3 Cu1 N23 102.38(13) . . y
N21 Cu1 N23 76.79(12) . . y
N4 Cu1 N23 84.33(13) . . y
N42 Cu2 N46 82.28(13) . . y
N42 Cu2 N5 162.89(13) . . y
N46 Cu2 N5 84.16(13) . . y
N42 Cu2 N26 99.64(12) . . y
N46 Cu2 N26 138.55(13) . . y
N5 Cu2 N26 83.77(13) . . y
N42 Cu2 N6 108.60(12) . . y
N46 Cu2 N6 101.63(13) . . y
N5 Cu2 N6 84.31(13) . . y
N26 Cu2 N6 116.38(12) . . y
C5 N1 N2 121.4(3) . . ?
C5 N1 Cu1 116.0(3) . . ?
N2 N1 Cu1 122.6(2) . . ?
C2 N2 N1 118.2(3) . . ?
N2 C2 C3 122.7(4) . . ?
N2 C2 C11 116.2(3) . . ?
C3 C2 C11 121.1(4) . . ?
C4 C3 C2 118.6(4) . . ?
C3 C4 C5 118.2(4) . . ?
N1 C5 C4 120.9(4) . . ?
N1 C5 C6 115.4(4) . . ?
C4 C5 C6 123.7(4) . . ?
N3 C6 C5 111.1(3) . . ?
C7 N3 C6 114.7(3) . . ?
C7 N3 Cu1 107.2(3) . . ?
C6 N3 Cu1 111.3(3) . . ?
N3 C7 C8 108.0(4) . . ?
C7 C8 N4 111.4(3) . . ?
C28 N4 C48 108.2(3) . . ?
C28 N4 C8 111.3(3) . . ?
C48 N4 C8 112.9(3) . . ?
C28 N4 Cu1 107.6(2) . . ?
C48 N4 Cu1 110.2(2) . . ?
C8 N4 Cu1 106.5(2) . . ?
C9 N5 C29 111.8(3) . . ?
C9 N5 C49 110.9(3) . . ?
C29 N5 C49 110.6(3) . . ?
C9 N5 Cu2 107.5(2) . . ?
C29 N5 Cu2 107.2(2) . . ?
C49 N5 Cu2 108.8(2) . . ?
N5 C9 C10 110.1(3) . . ?
N6 C10 C9 110.2(3) . . ?
C11 N6 C10 108.3(3) . . ?
C11 N6 Cu2 117.3(2) . . ?
C10 N6 Cu2 103.9(2) . . ?
N6 C11 C2 113.9(3) . . ?
C25 N21 N22 121.4(3) . . ?
C25 N21 Cu1 121.8(2) . . ?
N22 N21 Cu1 116.2(2) . . ?
C22 N22 N21 119.7(3) . . ?
N22 C22 C23 121.4(3) . . ?
N22 C22 C31 113.0(3) . . ?
C23 C22 C31 125.5(3) . . ?
C24 C23 C22 117.7(3) . . ?
C23 C24 C25 118.9(4) . . ?
N21 C25 C24 120.8(3) . . ?
N21 C25 C26 116.3(3) . . ?
C24 C25 C26 122.9(3) . . ?
N23 C26 C25 113.6(3) . . ?
C27 N23 C26 116.3(3) . . ?
C27 N23 Cu1 103.0(2) . . ?
C26 N23 Cu1 107.8(2) . . ?
N23 C27 C28 112.1(3) . . ?
N4 C28 C27 111.9(4) . . ?
C30 C29 N5 109.2(3) . . ?
N26 C30 C29 109.7(3) . . ?
C30 N26 C31 112.2(3) . . ?
C30 N26 Cu2 108.7(2) . . ?
C31 N26 Cu2 127.2(2) . . ?
C22 C31 N26 114.9(3) . . ?
C45 N41 N42 118.9(3) . . ?
C42 N42 N41 121.3(3) . . ?
C42 N42 Cu2 115.3(3) . . ?
N41 N42 Cu2 123.4(2) . . ?
N42 C42 C43 121.0(4) . . ?
N42 C42 C51 116.8(4) . . ?
C43 C42 C51 122.2(4) . . ?
C44 C43 C42 118.1(4) . . ?
C43 C44 C45 118.7(4) . . ?
N41 C45 C44 122.0(4) . . ?
N41 C45 C46 118.4(4) . . ?
C44 C45 C46 119.5(4) . . ?
N43 C46 C45 114.1(3) . . ?
C46 N43 C47 112.2(3) . . ?
N43 C47 C48 111.8(3) . . ?
C47 C48 N4 113.9(4) . . ?
C50 C49 N5 108.8(3) . . ?
N46 C50 C49 107.6(3) . . ?
C51 N46 C50 115.0(3) . . ?
C51 N46 Cu2 110.4(2) . . ?
C50 N46 Cu2 104.4(2) . . ?
N46 C51 C42 111.4(3) . . ?
F13 B1 F11 110.5(4) . . ?
F13 B1 F14 108.5(5) . . ?
F11 B1 F14 105.5(5) . . ?
F13 B1 F12 108.4(5) . . ?
F11 B1 F12 110.5(5) . . ?
F14 B1 F12 113.3(4) . . ?
F22 B2 F21 108.4(5) . . ?
F22 B2 F23 112.2(4) . . ?
F21 B2 F23 106.9(4) . . ?
F22 B2 F24 110.1(4) . . ?
F21 B2 F24 108.6(4) . . ?
F23 B2 F24 110.5(4) . . ?
F31 B3 F33 110.8(5) . . ?
F31 B3 F34 105.9(4) . . ?
F33 B3 F34 109.3(4) . . ?
F31 B3 F32 111.3(4) . . ?
F33 B3 F32 107.7(4) . . ?
F34 B3 F32 111.8(4) . . ?
F41 B4 F43 112.6(4) . . ?
F41 B4 F42 110.2(5) . . ?
F43 B4 F42 112.4(4) . . ?
F41 B4 F44 106.8(4) . . ?
F43 B4 F44 106.5(4) . . ?
F42 B4 F44 108.0(4) . . ?
N60 C60 C61 179.4(7) . . ?
N70 C70 C71 172(2) . . ?

loop_
_geom_bond_atom_site_label_1
_geom_bond_atom_site_label_2
_geom_bond_distance
_geom_bond_site_symmetry_2
_geom_bond_publ_flag
Cu1 N1 1.990(3) . y
Cu1 N3 2.002(3) . y
Cu1 N21 2.017(3) . y
Cu1 N4 2.052(3) . y
Cu1 N23 2.287(3) . y
Cu2 N42 2.014(3) . y
Cu2 N46 2.049(3) . y
Cu2 N5 2.051(3) . y
Cu2 N26 2.101(3) . y
Cu2 N6 2.193(3) . y
N1 C5 1.343(5) . ?
N1 N2 1.347(4) . ?
N2 C2 1.325(5) . ?
C2 C3 1.393(6) . ?
C2 C11 1.513(6) . ?
C3 C4 1.348(6) . ?
C4 C5 1.387(6) . ?
C5 C6 1.499(6) . ?
C6 N3 1.482(6) . ?
N3 C7 1.480(5) . ?
C7 C8 1.505(7) . ?
C8 N4 1.520(5) . ?
N4 C28 1.482(6) . ?
N4 C48 1.501(5) . ?
N5 C9 1.476(5) . ?
N5 C29 1.502(5) . ?
N5 C49 1.505(5) . ?
C9 C10 1.506(6) . ?
C10 N6 1.493(5) . ?
N6 C11 1.460(5) . ?
N21 C25 1.318(5) . ?
N21 N22 1.346(4) . ?
N22 C22 1.329(5) . ?
C22 C23 1.411(5) . ?
C22 C31 1.491(5) . ?
C23 C24 1.360(5) . ?
C24 C25 1.402(5) . ?
C25 C26 1.496(5) . ?
C26 N23 1.469(5) . ?
N23 C27 1.468(5) . ?
C27 C28 1.539(6) . ?
C29 C30 1.499(5) . ?
C30 N26 1.479(5) . ?
N26 C31 1.492(4) . ?
N41 C45 1.315(5) . ?
N41 N42 1.359(4) . ?
N42 C42 1.328(5) . ?
C42 C43 1.395(6) . ?
C42 C51 1.514(6) . ?
C43 C44 1.351(7) . ?
C44 C45 1.407(6) . ?
C45 C46 1.504(6) . ?
C46 N43 1.458(5) . ?
N43 C47 1.479(5) . ?
C47 C48 1.498(6) . ?
C49 C50 1.497(6) . ?
C50 N46 1.485(5) . ?
N46 C51 1.469(5) . ?
B1 F13 1.382(7) . ?
B1 F11 1.391(7) . ?
B1 F14 1.415(6) . ?
B1 F12 1.512(7) . ?
B2 F22 1.367(6) . ?
B2 F21 1.373(7) . ?
B2 F23 1.374(6) . ?
B2 F24 1.376(6) . ?
B3 F31 1.343(6) . ?
B3 F33 1.367(6) . ?
B3 F34 1.400(6) . ?
B3 F32 1.410(6) . ?
B4 F41 1.350(6) . ?
B4 F43 1.370(6) . ?
B4 F42 1.379(6) . ?
B4 F44 1.418(6) . ?
N60 C60 1.136(7) . ?
C60 C61 1.439(7) . ?
N70 C70 1.123(18) . ?
C70 C71 1.389(18) . ?

loop_
_geom_torsion_atom_site_label_1
_geom_torsion_atom_site_label_2
_geom_torsion_atom_site_label_3
_geom_torsion_atom_site_label_4
_geom_torsion
_geom_torsion_site_symmetry_1
_geom_torsion_site_symmetry_2
_geom_torsion_site_symmetry_3
_geom_torsion_site_symmetry_4
_geom_torsion_publ_flag
N3 Cu1 N1 C5 10.1(3) . . . . ?
N21 Cu1 N1 C5 -171.8(3) . . . . ?
N4 Cu1 N1 C5 -38.4(6) . . . . ?
N23 Cu1 N1 C5 110.6(3) . . . . ?
N3 Cu1 N1 N2 -171.5(3) . . . . ?
N21 Cu1 N1 N2 6.7(3) . . . . ?
N4 Cu1 N1 N2 140.1(4) . . . . ?
N23 Cu1 N1 N2 -71.0(3) . . . . ?
C5 N1 N2 C2 1.1(5) . . . . ?
Cu1 N1 N2 C2 -177.2(2) . . . . ?
N1 N2 C2 C3 0.2(5) . . . . ?
N1 N2 C2 C11 -177.6(3) . . . . ?
N2 C2 C3 C4 -1.7(7) . . . . ?
C11 C2 C3 C4 175.9(4) . . . . ?
C2 C3 C4 C5 2.0(7) . . . . ?
N2 N1 C5 C4 -0.9(6) . . . . ?
Cu1 N1 C5 C4 177.6(3) . . . . ?
N2 N1 C5 C6 -179.2(3) . . . . ?
Cu1 N1 C5 C6 -0.8(5) . . . . ?
C3 C4 C5 N1 -0.7(7) . . . . ?
C3 C4 C5 C6 177.5(4) . . . . ?
N1 C5 C6 N3 -13.2(5) . . . . ?
C4 C5 C6 N3 168.5(4) . . . . ?
C5 C6 N3 C7 142.4(4) . . . . ?
C5 C6 N3 Cu1 20.6(4) . . . . ?
N1 Cu1 N3 C7 -142.9(3) . . . . ?
N21 Cu1 N3 C7 -177(2) . . . . ?
N4 Cu1 N3 C7 24.5(3) . . . . ?
N23 Cu1 N3 C7 107.9(3) . . . . ?
N1 Cu1 N3 C6 -16.8(3) . . . . ?
N21 Cu1 N3 C6 -51(2) . . . . ?
N4 Cu1 N3 C6 150.7(3) . . . . ?
N23 Cu1 N3 C6 -126.0(3) . . . . ?
C6 N3 C7 C8 -169.4(4) . . . . ?
Cu1 N3 C7 C8 -45.3(4) . . . . ?
N3 C7 C8 N4 48.6(5) . . . . ?
C7 C8 N4 C28 -143.9(4) . . . . ?
C7 C8 N4 C48 94.1(4) . . . . ?
C7 C8 N4 Cu1 -26.9(4) . . . . ?
N1 Cu1 N4 C28 168.6(4) . . . . ?
N3 Cu1 N4 C28 120.6(3) . . . . ?
N21 Cu1 N4 C28 -58.2(3) . . . . ?
N23 Cu1 N4 C28 17.7(3) . . . . ?
N1 Cu1 N4 C48 -73.6(5) . . . . ?
N3 Cu1 N4 C48 -121.6(3) . . . . ?
N21 Cu1 N4 C48 59.6(3) . . . . ?
N23 Cu1 N4 C48 135.6(3) . . . . ?
N1 Cu1 N4 C8 49.2(6) . . . . ?
N3 Cu1 N4 C8 1.2(3) . . . . ?
N21 Cu1 N4 C8 -177.6(3) . . . . ?
N23 Cu1 N4 C8 -101.7(3) . . . . ?
N42 Cu2 N5 C9 -157.0(4) . . . . ?
N46 Cu2 N5 C9 -119.3(3) . . . . ?
N26 Cu2 N5 C9 100.4(3) . . . . ?
N6 Cu2 N5 C9 -17.0(3) . . . . ?
N42 Cu2 N5 C29 82.7(5) . . . . ?
N46 Cu2 N5 C29 120.4(3) . . . . ?
N26 Cu2 N5 C29 -19.9(2) . . . . ?
N6 Cu2 N5 C29 -137.3(2) . . . . ?
N42 Cu2 N5 C49 -36.9(6) . . . . ?
N46 Cu2 N5 C49 0.7(3) . . . . ?
N26 Cu2 N5 C49 -139.5(3) . . . . ?
N6 Cu2 N5 C49 103.1(3) . . . . ?
C29 N5 C9 C10 160.6(3) . . . . ?
C49 N5 C9 C10 -75.4(4) . . . . ?
Cu2 N5 C9 C10 43.3(4) . . . . ?
N5 C9 C10 N6 -56.3(4) . . . . ?
C9 C10 N6 C11 162.8(3) . . . . ?
C9 C10 N6 Cu2 37.5(4) . . . . ?
N42 Cu2 N6 C11 37.9(3) . . . . ?
N46 Cu2 N6 C11 -47.8(3) . . . . ?
N5 Cu2 N6 C11 -130.6(3) . . . . ?
N26 Cu2 N6 C11 149.3(2) . . . . ?
N42 Cu2 N6 C10 157.3(2) . . . . ?
N46 Cu2 N6 C10 71.6(3) . . . . ?
N5 Cu2 N6 C10 -11.2(2) . . . . ?
N26 Cu2 N6 C10 -91.3(3) . . . . ?
C10 N6 C11 C2 168.9(3) . . . . ?
Cu2 N6 C11 C2 -74.0(4) . . . . ?
N2 C2 C11 N6 -25.6(5) . . . . ?
C3 C2 C11 N6 156.5(4) . . . . ?
N1 Cu1 N21 C25 -96.3(3) . . . . ?
N3 Cu1 N21 C25 -63(2) . . . . ?
N4 Cu1 N21 C25 95.9(3) . . . . ?
N23 Cu1 N21 C25 13.4(3) . . . . ?
N1 Cu1 N21 N22 74.6(2) . . . . ?
N3 Cu1 N21 N22 108(2) . . . . ?
N4 Cu1 N21 N22 -93.2(2) . . . . ?
N23 Cu1 N21 N22 -175.7(3) . . . . ?
C25 N21 N22 C22 2.0(5) . . . . ?
Cu1 N21 N22 C22 -168.9(2) . . . . ?
N21 N22 C22 C23 -4.0(5) . . . . ?
N21 N22 C22 C31 177.9(3) . . . . ?
N22 C22 C23 C24 2.6(5) . . . . ?
C31 C22 C23 C24 -179.5(3) . . . . ?
C22 C23 C24 C25 0.6(6) . . . . ?
N22 N21 C25 C24 1.3(5) . . . . ?
Cu1 N21 C25 C24 171.6(3) . . . . ?
N22 N21 C25 C26 -177.4(3) . . . . ?
Cu1 N21 C25 C26 -7.0(4) . . . . ?
C23 C24 C25 N21 -2.5(6) . . . . ?
C23 C24 C25 C26 176.1(4) . . . . ?
N21 C25 C26 N23 -9.3(5) . . . . ?
C24 C25 C26 N23 172.0(3) . . . . ?
C25 C26 N23 C27 -96.9(4) . . . . ?
C25 C26 N23 Cu1 18.1(4) . . . . ?
N1 Cu1 N23 C27 -162.6(2) . . . . ?
N3 Cu1 N23 C27 -76.2(3) . . . . ?
N21 Cu1 N23 C27 107.2(3) . . . . ?
N4 Cu1 N23 C27 8.8(3) . . . . ?
N1 Cu1 N23 C26 73.9(3) . . . . ?
N3 Cu1 N23 C26 160.3(2) . . . . ?
N21 Cu1 N23 C26 -16.4(2) . . . . ?
N4 Cu1 N23 C26 -114.8(3) . . . . ?
C26 N23 C27 C28 84.3(5) . . . . ?
Cu1 N23 C27 C28 -33.4(4) . . . . ?
C48 N4 C28 C27 -161.3(3) . . . . ?
C8 N4 C28 C27 74.1(4) . . . . ?
Cu1 N4 C28 C27 -42.1(4) . . . . ?
N23 C27 C28 N4 53.5(5) . . . . ?
C9 N5 C29 C30 -73.8(4) . . . . ?
C49 N5 C29 C30 162.1(3) . . . . ?
Cu2 N5 C29 C30 43.7(4) . . . . ?
N5 C29 C30 N26 -51.5(4) . . . . ?
C29 C30 N26 C31 178.6(3) . . . . ?
C29 C30 N26 Cu2 32.8(4) . . . . ?
N42 Cu2 N26 C30 -170.0(2) . . . . ?
N46 Cu2 N26 C30 -80.7(3) . . . . ?
N5 Cu2 N26 C30 -6.9(2) . . . . ?
N6 Cu2 N26 C30 73.6(3) . . . . ?
N42 Cu2 N26 C31 50.8(3) . . . . ?
N46 Cu2 N26 C31 140.0(3) . . . . ?
N5 Cu2 N26 C31 -146.1(3) . . . . ?
N6 Cu2 N26 C31 -65.6(3) . . . . ?
N22 C22 C31 N26 -108.4(4) . . . . ?
C23 C22 C31 N26 73.6(5) . . . . ?
C30 N26 C31 C22 -85.8(4) . . . . ?
Cu2 N26 C31 C22 52.3(4) . . . . ?
C45 N41 N42 C42 1.2(5) . . . . ?
C45 N41 N42 Cu2 177.8(3) . . . . ?
N46 Cu2 N42 C42 -9.6(3) . . . . ?
N5 Cu2 N42 C42 28.2(6) . . . . ?
N26 Cu2 N42 C42 128.5(3) . . . . ?
N6 Cu2 N42 C42 -109.3(3) . . . . ?
N46 Cu2 N42 N41 173.5(3) . . . . ?
N5 Cu2 N42 N41 -148.6(4) . . . . ?
N26 Cu2 N42 N41 -48.4(3) . . . . ?
N6 Cu2 N42 N41 73.8(3) . . . . ?
N41 N42 C42 C43 -1.2(6) . . . . ?
Cu2 N42 C42 C43 -178.1(3) . . . . ?
N41 N42 C42 C51 176.9(3) . . . . ?
Cu2 N42 C42 C51 0.0(4) . . . . ?
N42 C42 C43 C44 1.5(7) . . . . ?
C51 C42 C43 C44 -176.4(4) . . . . ?
C42 C43 C44 C45 -1.9(7) . . . . ?
N42 N41 C45 C44 -1.6(6) . . . . ?
N42 N41 C45 C46 -177.7(3) . . . . ?
C43 C44 C45 N41 1.9(7) . . . . ?
C43 C44 C45 C46 178.1(5) . . . . ?
N41 C45 C46 N43 -14.0(6) . . . . ?
C44 C45 C46 N43 169.7(4) . . . . ?
C45 C46 N43 C47 156.6(4) . . . . ?
C46 N43 C47 C48 178.7(4) . . . . ?
N43 C47 C48 N4 -56.4(5) . . . . ?
C28 N4 C48 C47 172.7(3) . . . . ?
C8 N4 C48 C47 -63.7(4) . . . . ?
Cu1 N4 C48 C47 55.2(4) . . . . ?
C9 N5 C49 C50 145.6(4) . . . . ?
C29 N5 C49 C50 -89.8(4) . . . . ?
Cu2 N5 C49 C50 27.7(4) . . . . ?
N5 C49 C50 N46 -53.5(4) . . . . ?
C49 C50 N46 C51 172.8(3) . . . . ?
C49 C50 N46 Cu2 51.7(4) . . . . ?
N42 Cu2 N46 C51 16.9(3) . . . . ?
N5 Cu2 N46 C51 -152.7(3) . . . . ?
N26 Cu2 N46 C51 -79.0(3) . . . . ?
N6 Cu2 N46 C51 124.4(3) . . . . ?
N42 Cu2 N46 C50 141.0(3) . . . . ?
N5 Cu2 N46 C50 -28.5(3) . . . . ?
N26 Cu2 N46 C50 45.2(3) . . . . ?
N6 Cu2 N46 C50 -111.5(3) . . . . ?
C50 N46 C51 C42 -138.8(4) . . . . ?
Cu2 N46 C51 C42 -21.0(4) . . . . ?
N42 C42 C51 N46 14.4(5) . . . . ?
C43 C42 C51 N46 -167.6(4) . . . . ?
